data_2226803
loop_
_publ_author_name
'Smith, Graham'
'Wermuth, Urs D.'

_publ_section_title
;
 Guanidinium 3-nitrobenzoate
;
_journal_coeditor_code BV2146
_journal_issue 8
_journal_name_full 'Acta Crystallographica Section E'
_journal_page_first o1946
_journal_paper_doi 10.1107/S160053681002581X
_journal_volume 66
_journal_year 2010
_chemical_formula_iupac 'C H6 N3 +, C7 H4 N O4 -'
_chemical_formula_moiety 'C H6 N3 +, C7 H4 N O4 -'
_chemical_formula_sum 'C8 H10 N4 O4'
_chemical_formula_weight 226.20
_chemical_melting_point 514
_chemical_name_common 'guanidinium 3-nitrobenzoate'
_chemical_name_systematic
;
Guanidinium 3-nitrobenzoate
;
_space_group_IT_number 19
_symmetry_cell_setting orthorhombic
_symmetry_space_group_name_Hall 'P 2ac 2ab'
_symmetry_space_group_name_H-M 'P 21 21 21'
_atom_sites_solution_hydrogens geom
_atom_sites_solution_primary direct
_atom_sites_solution_secondary difmap
_audit_creation_method SHELXL97
_cell_angle_alpha 90.00
_cell_angle_beta 90.00
_cell_angle_gamma 90.00
_cell_formula_units_Z 4
_cell_length_a 7.3978(12)
_cell_length_b 10.1302(12)
_cell_length_c 13.7118(17)
_cell_measurement_reflns_used 2964
_cell_measurement_temperature 297(2)
_cell_measurement_theta_max 28.94
_cell_measurement_theta_min 2.97
_cell_volume 1027.6(2)
_computing_cell_refinement '<i>CrysAlis Pro</i> (Oxford Diffraction, 2009)'
_computing_data_collection '<i>CrysAlis Pro</i> (Oxford Diffraction, 2009)'
_computing_data_reduction '<i>CrysAlis Pro</i> (Oxford Diffraction, 2009)'
_computing_molecular_graphics '<i>PLATON</i> (Spek, 2009)'
_computing_publication_material '<i>PLATON</i> (Spek, 2009)'
_computing_structure_refinement '<i>SHELXL97</i> (Sheldrick, 2008) within <i>WinGX</i> (Farrugia, 1999)'
_computing_structure_solution '<i>SIR92</i> (Altomare <i>et al.</i>,  1994)'
_diffrn_ambient_temperature 297(2)
_diffrn_measured_fraction_theta_full 0.998
_diffrn_measured_fraction_theta_max 0.998
_diffrn_measurement_device_type 'Oxford Diffraction Gemini-S CCD-detector diffractometer'
_diffrn_measurement_method '\w scans'
_diffrn_radiation_monochromator graphite
_diffrn_radiation_source 'Enhance (Mo) X-ray source'
_diffrn_radiation_type MoK\a
_diffrn_radiation_wavelength 0.71073
_diffrn_reflns_av_R_equivalents 0.0299
_diffrn_reflns_av_sigmaI/netI 0.0163
_diffrn_reflns_limit_h_max 9
_diffrn_reflns_limit_h_min -9
_diffrn_reflns_limit_k_max 11
_diffrn_reflns_limit_k_min -12
_diffrn_reflns_limit_l_max 17
_diffrn_reflns_limit_l_min -17
_diffrn_reflns_number 7455
_diffrn_reflns_theta_full 26.50
_diffrn_reflns_theta_max 26.50
_diffrn_reflns_theta_min 2.97
_diffrn_standards_number 0
_exptl_absorpt_coefficient_mu 0.119
_exptl_absorpt_correction_T_max 0.98
_exptl_absorpt_correction_T_min 0.94
_exptl_absorpt_correction_type multi-scan
_exptl_absorpt_process_details
;
(<i>CrysAlis Pro</i>; Oxford Diffraction, 2009)
;
_exptl_crystal_colour colourless
_exptl_crystal_density_diffrn 1.462
_exptl_crystal_density_method 'not measured'
_exptl_crystal_description block
_exptl_crystal_F_000 472
_exptl_crystal_size_max 0.30
_exptl_crystal_size_mid 0.30
_exptl_crystal_size_min 0.20
_refine_diff_density_max 0.148
_refine_diff_density_min -0.155
_refine_ls_extinction_method none
_refine_ls_goodness_of_fit_ref 1.030
_refine_ls_hydrogen_treatment mixed
_refine_ls_matrix_type full
_refine_ls_number_parameters 169
_refine_ls_number_reflns 1252
_refine_ls_number_restraints 0
_refine_ls_restrained_S_all 1.030
_refine_ls_R_factor_all 0.0414
_refine_ls_R_factor_gt 0.0346
_refine_ls_shift/su_max 0.000
_refine_ls_shift/su_mean 0.000
_refine_ls_structure_factor_coef Fsqd
_refine_ls_weighting_details 'calc w=1/[\s^2^(Fo^2^)+(0.0716P)^2^] where P=(Fo^2^+2Fc^2^)/3'
_refine_ls_weighting_scheme calc
_refine_ls_wR_factor_gt 0.0926
_refine_ls_wR_factor_ref 0.0960
_reflns_number_gt 1092
_reflns_number_total 1252
_reflns_threshold_expression I>2\s(I)
_cod_data_source_file bv2146.cif
_cod_data_source_block I
_cod_database_code 2226803
_cod_database_fobs_code 2226803

loop_
_symmetry_equiv_pos_site_id
_symmetry_equiv_pos_as_xyz
1 x,y,z
2 1/2-x,-y,1/2+z
3 1/2+x,1/2-y,-z
4 -x,1/2+y,1/2-z

loop_
_atom_site_aniso_label
_atom_site_aniso_U_11
_atom_site_aniso_U_22
_atom_site_aniso_U_33
_atom_site_aniso_U_12
_atom_site_aniso_U_13
_atom_site_aniso_U_23
O11 0.1174(16) 0.0759(12) 0.0357(8) 0.0071(13) 0.0050(10) 0.0078(8)
O12 0.0866(12) 0.0375(7) 0.0520(8) -0.0007(8) 0.0034(9) 0.0074(6)
O31 0.148(2) 0.0728(12) 0.0464(9) -0.0228(14) -0.0197(12) 0.0015(9)
O32 0.1360(19) 0.0687(11) 0.0591(11) 0.0044(13) 0.0017(12) 0.0305(9)
N31 0.0728(11) 0.0565(11) 0.0452(10) 0.0004(11) -0.0036(9) 0.0113(8)
C1 0.0411(9) 0.0384(10) 0.0390(9) -0.0016(9) 0.0000(9) -0.0014(8)
C2 0.0476(10) 0.0313(8) 0.0395(9) -0.0005(9) -0.0007(8) 0.0007(7)
C3 0.0486(10) 0.0413(10) 0.0415(10) 0.0011(9) -0.0006(9) 0.0044(8)
C4 0.0643(13) 0.0340(10) 0.0656(13) -0.0007(10) 0.0029(12) 0.0083(10)
C5 0.0679(15) 0.0348(10) 0.0710(15) -0.0073(10) 0.0012(13) -0.0151(10)
C6 0.0527(11) 0.0490(11) 0.0445(10) -0.0037(10) 0.0000(9) -0.0100(9)
C11 0.0597(12) 0.0444(10) 0.0375(10) 0.0004(10) 0.0016(10) 0.0038(9)
N1G 0.0873(16) 0.0448(10) 0.0467(12) 0.0052(11) 0.0022(11) 0.0093(9)
N2G 0.0885(15) 0.0519(11) 0.0469(11) 0.0123(12) 0.0033(11) -0.0015(9)
N3G 0.0854(14) 0.0511(11) 0.0433(10) 0.0130(12) 0.0016(11) 0.0069(9)
C1G 0.0588(12) 0.0398(10) 0.0418(11) -0.0032(10) -0.0027(9) 0.0025(9)

loop_
_atom_site_type_symbol
_atom_site_label
_atom_site_fract_x
_atom_site_fract_y
_atom_site_fract_z
_atom_site_U_iso_or_equiv
_atom_site_thermal_displace_type
_atom_site_calc_flag
_atom_site_refinement_flags
_atom_site_occupancy
O O11 0.8853(3) 0.39642(19) -0.15616(11) 0.0763(7) Uani . . 1.000
O O12 0.8391(3) 0.51830(14) -0.02410(12) 0.0587(5) Uani . . 1.000
O O31 0.9478(4) 0.2929(2) 0.29189(13) 0.0891(8) Uani . . 1.000
O O32 0.8919(4) 0.0871(2) 0.30563(13) 0.0879(8) Uani . . 1.000
N N31 0.9085(3) 0.1871(2) 0.25680(14) 0.0582(6) Uani . . 1.000
C C1 0.8552(3) 0.28643(18) -0.00456(13) 0.0395(5) Uani . . 1.000
C C2 0.8834(3) 0.29418(19) 0.09621(14) 0.0395(5) Uani . . 1.000
C C3 0.8802(3) 0.1785(2) 0.15053(15) 0.0438(6) Uani . . 1.000
C C4 0.8496(3) 0.0567(2) 0.10846(18) 0.0546(7) Uani . . 1.000
C C5 0.8224(3) 0.0507(2) 0.00897(18) 0.0579(8) Uani . . 1.000
C C6 0.8262(3) 0.1633(2) -0.04688(16) 0.0487(6) Uani . . 1.000
C C11 0.8592(3) 0.4098(2) -0.06632(14) 0.0472(6) Uani . . 1.000
N N1G 0.5698(4) 0.7518(2) 0.02372(14) 0.0596(7) Uani . . 1.000
N N2G 0.5023(3) 0.7924(2) 0.18458(16) 0.0624(7) Uani . . 1.000
N N3G 0.6559(3) 0.6050(2) 0.14213(17) 0.0599(7) Uani . . 1.000
C C1G 0.5763(3) 0.7166(2) 0.11723(14) 0.0468(6) Uani . . 1.000
H H2 0.90390 0.37520 0.12620 0.0470 Uiso calc R 1.000
H H4 0.84730 -0.01950 0.14630 0.0660 Uiso calc R 1.000
H H5 0.80130 -0.03050 -0.02060 0.0690 Uiso calc R 1.000
H H6 0.80920 0.15720 -0.11390 0.0580 Uiso calc R 1.000
H H11G 0.617(4) 0.701(3) -0.015(2) 0.070(9) Uiso . . 1.000
H H12G 0.514(4) 0.821(3) 0.012(2) 0.072(8) Uiso . . 1.000
H H21G 0.444(4) 0.869(3) 0.170(2) 0.077(9) Uiso . . 1.000
H H22G 0.506(4) 0.767(3) 0.244(2) 0.065(8) Uiso . . 1.000
H H31G 0.666(4) 0.588(3) 0.203(2) 0.065(8) Uiso . . 1.000
H H32G 0.715(4) 0.563(3) 0.093(2) 0.073(9) Uiso . . 1.000

loop_
_atom_type_symbol
_atom_type_description
_atom_type_scat_dispersion_real
_atom_type_scat_dispersion_imag
_atom_type_scat_source
C C 0.0033 0.0000 'International Tables Vol C Tables 4.2.6.8 and 6.1.1.4'
H H 0.0000 0.0000 'International Tables Vol C Tables 4.2.6.8 and 6.1.1.4'
N N 0.0061 0.0000 'International Tables Vol C Tables 4.2.6.8 and 6.1.1.4'
O O 0.0106 0.0000 'International Tables Vol C Tables 4.2.6.8 and 6.1.1.4'

loop_
_geom_angle_atom_site_label_1
_geom_angle_atom_site_label_2
_geom_angle_atom_site_label_3
_geom_angle_site_symmetry_1
_geom_angle_site_symmetry_2
_geom_angle_site_symmetry_3
_geom_angle
_geom_angle_publ_flag
O31 N31 O32 . . . 122.8(2) no
O31 N31 C3 . . . 118.64(19) no
O32 N31 C3 . . . 118.60(19) no
C1G N1G H12G . . . 115.5(19) no
H11G N1G H12G . . . 128(3) no
C1G N1G H11G . . . 116(2) no
H21G N2G H22G . . . 119(3) no
C1G N2G H21G . . . 122.6(18) no
C1G N2G H22G . . . 119(2) no
H31G N3G H32G . . . 126(3) no
C1G N3G H32G . . . 115.1(19) no
C1G N3G H31G . . . 118(2) no
C6 C1 C11 . . . 120.72(17) no
C2 C1 C11 . . . 120.29(17) no
C2 C1 C6 . . . 118.99(17) no
C1 C2 C3 . . . 118.66(18) no
N31 C3 C4 . . . 119.27(19) no
N31 C3 C2 . . . 118.53(18) no
C2 C3 C4 . . . 122.2(2) no
C3 C4 C5 . . . 118.4(2) no
C4 C5 C6 . . . 120.8(2) no
C1 C6 C5 . . . 121.0(2) no
O11 C11 C1 . . . 117.67(18) no
O12 C11 C1 . . . 117.73(17) no
O11 C11 O12 . . . 124.6(2) no
C3 C2 H2 . . . 121.00 no
C1 C2 H2 . . . 121.00 no
C3 C4 H4 . . . 121.00 no
C5 C4 H4 . . . 121.00 no
C4 C5 H5 . . . 120.00 no
C6 C5 H5 . . . 120.00 no
C5 C6 H6 . . . 120.00 no
C1 C6 H6 . . . 119.00 no
N2G C1G N3G . . . 120.2(2) no
N1G C1G N2G . . . 120.2(2) no
N1G C1G N3G . . . 119.6(2) no

loop_
_geom_bond_atom_site_label_1
_geom_bond_atom_site_label_2
_geom_bond_site_symmetry_1
_geom_bond_site_symmetry_2
_geom_bond_distance
_geom_bond_publ_flag
O11 C11 . . 1.254(2) no
O12 C11 . . 1.251(3) no
O31 N31 . . 1.210(3) no
O32 N31 . . 1.221(3) no
N31 C3 . . 1.475(3) no
N1G C1G . . 1.332(3) no
N2G C1G . . 1.320(3) no
N3G C1G . . 1.320(3) no
N1G H12G . . 0.83(3) no
N1G H11G . . 0.82(3) no
N2G H22G . . 0.86(3) no
N2G H21G . . 0.91(3) no
N3G H31G . . 0.86(3) no
N3G H32G . . 0.91(3) no
C1 C6 . . 1.392(3) no
C1 C11 . . 1.510(3) no
C1 C2 . . 1.400(3) no
C2 C3 . . 1.389(3) no
C3 C4 . . 1.381(3) no
C4 C5 . . 1.380(3) no
C5 C6 . . 1.374(3) no
C2 H2 . . 0.9300 no
C4 H4 . . 0.9300 no
C5 H5 . . 0.9300 no
C6 H6 . . 0.9300 no

loop_
_geom_hbond_atom_site_label_D
_geom_hbond_atom_site_label_H
_geom_hbond_atom_site_label_A
_geom_hbond_site_symmetry_A
_geom_hbond_distance_DH
_geom_hbond_distance_HA
_geom_hbond_distance_DA
_geom_hbond_angle_DHA
_geom_hbond_publ_flag
N1G H11G O12 . 0.82(3) 2.48(3) 3.161(3) 142(3) yes
N1G H12G O12 3_465 0.83(3) 2.09(3) 2.887(3) 162(3) yes
N2G H21G O11 3_465 0.91(3) 2.42(3) 3.292(3) 160(2) yes
N2G H21G O12 3_465 0.91(3) 2.43(3) 3.159(3) 137(2) yes
N2G H22G O11 2_665 0.86(3) 2.29(3) 3.020(3) 143(3) yes
N3G H31G O11 2_665 0.86(3) 1.97(3) 2.783(3) 157(3) yes
N3G H32G O12 . 0.91(3) 1.90(3) 2.794(3) 166(3) yes
C4 H4 O31 4_745 0.93 2.57 3.355(3) 142 no

loop_
_geom_torsion_atom_site_label_1
_geom_torsion_atom_site_label_2
_geom_torsion_atom_site_label_3
_geom_torsion_atom_site_label_4
_geom_torsion_site_symmetry_1
_geom_torsion_site_symmetry_2
_geom_torsion_site_symmetry_3
_geom_torsion_site_symmetry_4
_geom_torsion
_geom_torsion_publ_flag
O31 N31 C3 C2 . . . . -5.8(3) no
O31 N31 C3 C4 . . . . 174.9(2) no
O32 N31 C3 C2 . . . . 174.4(2) no
O32 N31 C3 C4 . . . . -4.9(3) no
C6 C1 C2 C3 . . . . -0.4(3) no
C11 C1 C2 C3 . . . . -179.5(2) no
C2 C1 C6 C5 . . . . 1.0(3) no
C11 C1 C6 C5 . . . . -180.0(2) no
C2 C1 C11 O11 . . . . 160.0(2) no
C2 C1 C11 O12 . . . . -18.9(3) no
C6 C1 C11 O11 . . . . -19.1(3) no
C6 C1 C11 O12 . . . . 162.0(2) no
C1 C2 C3 N31 . . . . -179.5(2) no
C1 C2 C3 C4 . . . . -0.2(3) no
N31 C3 C4 C5 . . . . 179.6(2) no
C2 C3 C4 C5 . . . . 0.4(3) no
C3 C4 C5 C6 . . . . 0.2(3) no
C4 C5 C6 C1 . . . . -0.8(3) no
